data_7203056
loop_
_publ_author_name
'Lehane, K. Niamh'
'Moynihan, Edmond J. A.'
'Brondel, Nicolas'
'Lawrence, Simon E.'
'Maguire, Anita R.'

_publ_section_title
;
 Impact of sulfur substituents on the C--H&#x22EF;O interaction of
 terminal alkynes in crystal engineering
;
_journal_issue 11
_journal_name_full CrystEngComm
_journal_page_first 1041
_journal_paper_doi 10.1039/b709261j
_journal_volume 9
_journal_year 2007
_chemical_formula_moiety 'C9 H8 O S'
_chemical_formula_sum 'C9 H8 O S'
_chemical_formula_weight 164.21
_chemical_name_systematic
;
?
;
_space_group_IT_number 61
_symmetry_cell_setting orthorhombic
_symmetry_space_group_name_Hall '-P 2ac 2ab'
_symmetry_space_group_name_H-M 'P b c a'
_atom_sites_solution_hydrogens geom
_atom_sites_solution_primary direct
_atom_sites_solution_secondary difmap
_audit_creation_method SHELXL-97
_cell_angle_alpha 90.00
_cell_angle_beta 90.00
_cell_angle_gamma 90.00
_cell_formula_units_Z 8
_cell_length_a 14.745(2)
_cell_length_b 5.7176(5)
_cell_length_c 20.659(3)
_cell_measurement_reflns_used 22
_cell_measurement_temperature 293(2)
_cell_measurement_theta_max 15.51
_cell_measurement_theta_min 8.49
_cell_volume 1741.7(4)
_computing_cell_refinement 'Nonius MACH3'
_computing_data_collection 'Nonius MACH3'
_computing_data_reduction 'PLATON (Spek, 1999)'
_computing_molecular_graphics 'PLATON (Spek, 1999)'
_computing_publication_material 'SHELXL--97; PLATON'
_computing_structure_refinement 'SHELXL--97 (Sheldrick, 1997)'
_computing_structure_solution 'SHELXS--97 (Sheldrick, 1990)'
_diffrn_ambient_temperature 293(2)
_diffrn_measured_fraction_theta_full 0.999
_diffrn_measured_fraction_theta_max 0.999
_diffrn_measurement_device_type 'Nonius MACH3'
_diffrn_measurement_method '\w-2\q scans'
_diffrn_radiation_monochromator graphite
_diffrn_radiation_source 'fine-focus sealed tube'
_diffrn_radiation_type MoK\a
_diffrn_radiation_wavelength 0.71073
_diffrn_reflns_av_R_equivalents 0.033
_diffrn_reflns_av_sigmaI/netI 0.1096
_diffrn_reflns_limit_h_max 0
_diffrn_reflns_limit_h_min -17
_diffrn_reflns_limit_k_max 0
_diffrn_reflns_limit_k_min -6
_diffrn_reflns_limit_l_max 24
_diffrn_reflns_limit_l_min 0
_diffrn_reflns_number 1912
_diffrn_reflns_theta_full 25.45
_diffrn_reflns_theta_max 25.45
_diffrn_reflns_theta_min 1.97
_diffrn_standards_decay_% 0
_diffrn_standards_interval_time 60
_diffrn_standards_number 3
_exptl_absorpt_coefficient_mu 0.309
_exptl_absorpt_correction_type none
_exptl_crystal_colour colourless
_exptl_crystal_density_diffrn 1.253
_exptl_crystal_density_method 'not measured'
_exptl_crystal_description blocks
_exptl_crystal_F_000 688
_exptl_crystal_size_max 0.25
_exptl_crystal_size_mid 0.21
_exptl_crystal_size_min 0.14
_refine_diff_density_max 0.264
_refine_diff_density_min -0.280
_refine_diff_density_rms 0.057
_refine_ls_extinction_method none
_refine_ls_goodness_of_fit_ref 0.998
_refine_ls_hydrogen_treatment constr
_refine_ls_matrix_type full
_refine_ls_number_parameters 101
_refine_ls_number_reflns 1615
_refine_ls_number_restraints 0
_refine_ls_restrained_S_all 0.998
_refine_ls_R_factor_all 0.1854
_refine_ls_R_factor_gt 0.0585
_refine_ls_shift/su_max 0.000
_refine_ls_shift/su_mean 0.000
_refine_ls_structure_factor_coef Fsqd
_refine_ls_weighting_details 'calc w=1/[\s^2^(Fo^2^)+(0.0471P)^2^+0.5339P] where P=(Fo^2^+2Fc^2^)/3'
_refine_ls_weighting_scheme calc
_refine_ls_wR_factor_gt 0.1081
_refine_ls_wR_factor_ref 0.1400
_reflns_number_gt 741
_reflns_number_total 1615
_reflns_threshold_expression >2sigma(I)
_cod_data_source_file b709261j.txt
_cod_data_source_block Compound+/-1
_cod_database_code 7203056

loop_
_symmetry_equiv_pos_as_xyz
'x, y, z'
'-x+1/2, -y, z+1/2'
'x+1/2, -y+1/2, -z'
'-x, y+1/2, -z+1/2'
'-x, -y, -z'
'x-1/2, y, -z-1/2'
'-x-1/2, y-1/2, z'
'x, -y-1/2, z-1/2'

loop_
_atom_site_label
_atom_site_type_symbol
_atom_site_fract_x
_atom_site_fract_y
_atom_site_fract_z
_atom_site_U_iso_or_equiv
_atom_site_adp_type
_atom_site_occupancy
_atom_site_symmetry_multiplicity
_atom_site_calc_flag
_atom_site_refinement_flags
_atom_site_disorder_assembly
_atom_site_disorder_group
S9 S 0.42495(8) 0.7448(2) 0.44491(5) 0.0593(4) Uani 1 1 d . . .
O10 O 0.3883(2) 0.5034(5) 0.45396(13) 0.0717(10) Uani 1 1 d . . .
C2 C 0.3650(3) 0.9919(9) 0.1659(2) 0.0579(13) Uani 1 1 d . . .
C6 C 0.4005(3) 0.8279(7) 0.36280(19) 0.0449(11) Uani 1 1 d . . .
C7 C 0.4342(3) 1.0366(8) 0.3385(2) 0.0539(12) Uani 1 1 d . . .
H7 H 0.4654 1.1393 0.3654 0.065 Uiso 1 1 calc R . .
C4 C 0.3412(3) 0.7303(9) 0.2588(2) 0.0527(11) Uani 1 1 d . . .
H4 H 0.3094 0.6282 0.2321 0.063 Uiso 1 1 calc R . .
C3 C 0.3754(3) 0.9391(8) 0.2339(2) 0.0489(11) Uani 1 1 d . . .
C8 C 0.4209(3) 1.0903(8) 0.2744(2) 0.0559(12) Uani 1 1 d . . .
H8 H 0.4430 1.2308 0.2581 0.067 Uiso 1 1 calc R . .
C5 C 0.3544(3) 0.6755(7) 0.3229(2) 0.0520(12) Uani 1 1 d . . .
H5 H 0.3323 0.5353 0.3393 0.062 Uiso 1 1 calc R . .
C11 C 0.3472(3) 0.9398(7) 0.4834(2) 0.0718(15) Uani 1 1 d . . .
H11A H 0.2879 0.9192 0.4652 0.108 Uiso 1 1 calc R . .
H11B H 0.3667 1.0982 0.4768 0.108 Uiso 1 1 calc R . .
H11C H 0.3453 0.9069 0.5289 0.108 Uiso 1 1 calc R . .
C1 C 0.3601(4) 1.0361(9) 0.1111(2) 0.0810(17) Uani 1 1 d . . .
H1 H 0.3562 1.0715 0.0673 0.097 Uiso 1 1 calc R . .

loop_
_atom_site_aniso_label
_atom_site_aniso_U_11
_atom_site_aniso_U_22
_atom_site_aniso_U_33
_atom_site_aniso_U_23
_atom_site_aniso_U_13
_atom_site_aniso_U_12
S9 0.0757(8) 0.0510(7) 0.0512(6) 0.0033(7) -0.0034(7) 0.0027(8)
O10 0.119(3) 0.0379(17) 0.0587(19) 0.0096(17) 0.0037(19) 0.0000(18)
C2 0.053(3) 0.062(3) 0.058(3) 0.008(3) 0.002(3) 0.001(3)
C6 0.049(3) 0.038(2) 0.047(2) 0.000(2) -0.001(2) 0.004(2)
C7 0.068(3) 0.040(3) 0.053(3) -0.006(2) 0.000(3) -0.014(3)
C4 0.052(3) 0.054(3) 0.052(3) -0.001(3) -0.003(2) -0.006(3)
C3 0.046(3) 0.050(3) 0.051(3) 0.009(2) 0.004(2) 0.007(3)
C8 0.060(3) 0.046(3) 0.061(3) 0.003(2) 0.010(3) -0.008(3)
C5 0.060(3) 0.038(3) 0.059(3) 0.004(2) 0.003(2) -0.009(2)
C11 0.106(4) 0.052(3) 0.058(3) -0.003(3) 0.018(3) 0.003(3)
C1 0.102(4) 0.079(4) 0.061(3) 0.011(3) -0.002(3) -0.004(4)

loop_
_atom_type_symbol
_atom_type_description
_atom_type_scat_dispersion_real
_atom_type_scat_dispersion_imag
_atom_type_scat_source
C C 0.0033 0.0016 'International Tables Vol C Tables 4.2.6.8 and 6.1.1.4'
H H 0.0000 0.0000 'International Tables Vol C Tables 4.2.6.8 and 6.1.1.4'
O O 0.0106 0.0060 'International Tables Vol C Tables 4.2.6.8 and 6.1.1.4'
S S 0.1246 0.1234 'International Tables Vol C Tables 4.2.6.8 and 6.1.1.4'

loop_
_geom_angle_atom_site_label_1
_geom_angle_atom_site_label_2
_geom_angle_atom_site_label_3
_geom_angle
_geom_angle_site_symmetry_1
_geom_angle_site_symmetry_3
_geom_angle_publ_flag
O10 S9 C11 106.8(2) . . ?
O10 S9 C6 106.84(19) . . ?
C11 S9 C6 97.3(2) . . ?
C1 C2 C3 177.4(6) . . ?
C5 C6 C7 120.3(4) . . ?
C5 C6 S9 119.7(3) . . ?
C7 C6 S9 119.8(3) . . ?
C8 C7 C6 119.3(4) . . ?
C8 C7 H7 120.3 . . ?
C6 C7 H7 120.3 . . ?
C5 C4 C3 120.0(4) . . ?
C5 C4 H4 120.0 . . ?
C3 C4 H4 120.0 . . ?
C8 C3 C4 119.2(4) . . ?
C8 C3 C2 120.8(4) . . ?
C4 C3 C2 120.0(4) . . ?
C7 C8 C3 121.1(4) . . ?
C7 C8 H8 119.5 . . ?
C3 C8 H8 119.5 . . ?
C4 C5 C6 120.1(4) . . ?
C4 C5 H5 119.9 . . ?
C6 C5 H5 119.9 . . ?
S9 C11 H11A 109.5 . . ?
S9 C11 H11B 109.5 . . ?
H11A C11 H11B 109.5 . . ?
S9 C11 H11C 109.5 . . ?
H11A C11 H11C 109.5 . . ?
H11B C11 H11C 109.5 . . ?
C2 C1 H1 180.0 . . ?

loop_
_geom_bond_atom_site_label_1
_geom_bond_atom_site_label_2
_geom_bond_distance
_geom_bond_site_symmetry_2
_geom_bond_publ_flag
S9 O10 1.494(3) . ?
S9 C11 1.786(4) . ?
S9 C6 1.798(4) . ?
C2 C1 1.161(6) . ?
C2 C3 1.444(6) . ?
C6 C5 1.379(5) . ?
C6 C7 1.386(5) . ?
C7 C8 1.373(5) . ?
C7 H7 0.9300 . ?
C4 C5 1.374(6) . ?
C4 C3 1.395(5) . ?
C4 H4 0.9300 . ?
C3 C8 1.378(5) . ?
C8 H8 0.9300 . ?
C5 H5 0.9300 . ?
C11 H11A 0.9600 . ?
C11 H11B 0.9600 . ?
C11 H11C 0.9600 . ?
C1 H1 0.9300 . ?

loop_
_geom_torsion_atom_site_label_1
_geom_torsion_atom_site_label_2
_geom_torsion_atom_site_label_3
_geom_torsion_atom_site_label_4
_geom_torsion
_geom_torsion_site_symmetry_1
_geom_torsion_site_symmetry_2
_geom_torsion_site_symmetry_3
_geom_torsion_site_symmetry_4
_geom_torsion_publ_flag
O10 S9 C6 C5 1.0(4) . . . . ?
C11 S9 C6 C5 -109.1(4) . . . . ?
O10 S9 C6 C7 -174.0(3) . . . . ?
C11 S9 C6 C7 75.9(4) . . . . ?
C5 C6 C7 C8 0.2(7) . . . . ?
S9 C6 C7 C8 175.1(3) . . . . ?
C5 C4 C3 C8 -1.2(6) . . . . ?
C5 C4 C3 C2 177.2(4) . . . . ?
C6 C7 C8 C3 -0.5(7) . . . . ?
C4 C3 C8 C7 1.0(6) . . . . ?
C2 C3 C8 C7 -177.4(4) . . . . ?
C3 C4 C5 C6 0.8(6) . . . . ?
C7 C6 C5 C4 -0.3(6) . . . . ?
S9 C6 C5 C4 -175.3(3) . . . . ?

loop_
_cod_related_entry_id
_cod_related_entry_database
_cod_related_entry_code
1 ChemSpider 28714706
